data_4074601
loop_
_publ_author_name
'Ahn, Yi Joon'
'Rubio, Ramel J.'
'Hollis, T. Keith'
'Tham, Fook S.'
'Donnadieu, Bruno'

_publ_section_title
;
 Slip--Inversion--Slip Mechanism of Phosphametallocene Isomerization.
 Spectroscopic Characterization of an (\h1-Phospholyl)titanium Complex.
 Synthesis and Structures of Chiral Mono(phospholyl)titanium Complexes
;
_journal_coden_ASTM ORGND7
_journal_issue 5
_journal_name_full Organometallics
_journal_page_first 1079
_journal_page_last 1083
_journal_paper_doi 10.1021/om050357h
_journal_volume 25
_journal_year 2006
_chemical_formula_sum 'C12 H12 Cl3 P Ti'
_chemical_formula_weight 341.44
_space_group_IT_number 14
_symmetry_cell_setting monoclinic
_symmetry_space_group_name_Hall '-P 2ybc'
_symmetry_space_group_name_H-M 'P 1 21/c 1'
_atom_sites_solution_hydrogens geom
_atom_sites_solution_primary direct
_atom_sites_solution_secondary difmap
_audit_creation_method SHELXL-97
_cell_angle_alpha 90.00
_cell_angle_beta 109.797(2)
_cell_angle_gamma 90.00
_cell_formula_units_Z 4
_cell_length_a 16.7957(13)
_cell_length_b 7.1120(5)
_cell_length_c 12.4481(9)
_cell_measurement_reflns_used 6734
_cell_measurement_temperature 100(2)
_cell_measurement_theta_max 36.14
_cell_measurement_theta_min 2.58
_cell_volume 1399.06(18)
_computing_cell_refinement 'Bruker SMART'
_computing_data_collection 'Bruker SMART'
_computing_data_reduction 'Bruker SAINT'
_computing_molecular_graphics 'Bruker SHELXTL'
_computing_publication_material 'Bruker SHELXTL'
_computing_structure_refinement 'SHELXL-97 (Sheldrick, 1997)'
_computing_structure_solution 'SHELXS-97 (Sheldrick, 1990)'
_diffrn_ambient_temperature 100(2)
_diffrn_measured_fraction_theta_full 0.993
_diffrn_measured_fraction_theta_max 0.993
_diffrn_measurement_device_type 'CCD area detector'
_diffrn_measurement_method 'phi and omega scans'
_diffrn_radiation_monochromator graphite
_diffrn_radiation_source 'Normal-focus sealed tube'
_diffrn_radiation_type MoK\a
_diffrn_radiation_wavelength 0.71073
_diffrn_reflns_av_R_equivalents 0.0276
_diffrn_reflns_av_sigmaI/netI 0.0213
_diffrn_reflns_limit_h_max 23
_diffrn_reflns_limit_h_min -21
_diffrn_reflns_limit_k_max 10
_diffrn_reflns_limit_k_min -8
_diffrn_reflns_limit_l_max 15
_diffrn_reflns_limit_l_min -17
_diffrn_reflns_number 19445
_diffrn_reflns_theta_full 30.51
_diffrn_reflns_theta_max 30.51
_diffrn_reflns_theta_min 1.29
_exptl_absorpt_coefficient_mu 1.272
_exptl_absorpt_correction_T_max 0.8941
_exptl_absorpt_correction_T_min 0.6938
_exptl_absorpt_correction_type multi-scan
_exptl_absorpt_process_details 'Bruker SADABS'
_exptl_crystal_colour colorless
_exptl_crystal_density_diffrn 1.621
_exptl_crystal_density_method 'not measured'
_exptl_crystal_description 'prism frag'
_exptl_crystal_F_000 688
_exptl_crystal_size_max 0.31
_exptl_crystal_size_mid 0.22
_exptl_crystal_size_min 0.09
_refine_diff_density_max 0.988
_refine_diff_density_min -0.406
_refine_diff_density_rms 0.079
_refine_ls_extinction_method none
_refine_ls_goodness_of_fit_ref 1.032
_refine_ls_hydrogen_treatment mixed
_refine_ls_matrix_type full
_refine_ls_number_parameters 156
_refine_ls_number_reflns 4230
_refine_ls_number_restraints 0
_refine_ls_restrained_S_all 1.032
_refine_ls_R_factor_all 0.0307
_refine_ls_R_factor_gt 0.0270
_refine_ls_shift/su_max 0.002
_refine_ls_shift/su_mean 0.000
_refine_ls_structure_factor_coef Fsqd
_refine_ls_weighting_details 'calc w=1/[\s^2^(Fo^2^)+(0.0413P)^2^+0.8131P] where P=(Fo^2^+2Fc^2^)/3'
_refine_ls_weighting_scheme calc
_refine_ls_wR_factor_gt 0.0729
_refine_ls_wR_factor_ref 0.0750
_reflns_number_gt 3839
_reflns_number_total 4230
_reflns_threshold_expression >2sigma(I)
_cod_data_source_file om050357hsi20050506_090757.cif
_cod_data_source_block global
_cod_original_sg_symbol_H-M 'P 2(1)/c'
_cod_database_code 4074601

loop_
_symmetry_equiv_pos_as_xyz
'x, y, z'
'-x, y+1/2, -z+1/2'
'-x, -y, -z'
'x, -y-1/2, z-1/2'

loop_
_atom_site_label
_atom_site_type_symbol
_atom_site_fract_x
_atom_site_fract_y
_atom_site_fract_z
_atom_site_U_iso_or_equiv
_atom_site_adp_type
_atom_site_occupancy
_atom_site_symmetry_multiplicity
_atom_site_calc_flag
_atom_site_refinement_flags
Ti1 Ti 0.702957(14) 0.26207(3) 0.457404(19) 0.01296(6) Uani 1 1 d .
P1 P 0.81343(2) 0.45515(5) 0.40188(3) 0.01744(8) Uani 1 1 d .
Cl1 Cl 0.65819(2) 0.04842(5) 0.31964(3) 0.01949(8) Uani 1 1 d .
Cl2 Cl 0.59420(2) 0.26128(5) 0.52432(3) 0.01916(8) Uani 1 1 d .
Cl3 Cl 0.80349(2) 0.10885(5) 0.59267(3) 0.02046(8) Uani 1 1 d .
C1 C 0.78304(8) 0.55629(18) 0.51317(11) 0.0150(2) Uani 1 1 d .
C2 C 0.69623(8) 0.60515(18) 0.47752(11) 0.0156(2) Uani 1 1 d .
C3 C 0.65307(9) 0.55312(18) 0.36065(11) 0.0167(2) Uani 1 1 d .
C4 C 0.70762(9) 0.47044(19) 0.31066(11) 0.0188(3) Uani 1 1 d .
H4 H 0.6890 0.4331 0.2284 0.023 Uiso 1 1 calc R
C5 C 0.56063(9) 0.5874(2) 0.29838(13) 0.0235(3) Uani 1 1 d .
H5A H 0.5516 0.7207 0.2780 0.035 Uiso 1 1 calc R
H5B H 0.5282 0.5531 0.3477 0.035 Uiso 1 1 calc R
H5C H 0.5418 0.5108 0.2288 0.035 Uiso 1 1 calc R
C6 C 0.65321(9) 0.7105(2) 0.54687(12) 0.0195(3) Uani 1 1 d .
H6A H 0.6959 0.7623 0.6152 0.029 Uiso 1 1 calc R
H6B H 0.6161 0.6247 0.5696 0.029 Uiso 1 1 calc R
H6C H 0.6195 0.8132 0.5011 0.029 Uiso 1 1 calc R
C7 C 0.84581(8) 0.59138(18) 0.62810(11) 0.0154(2) Uani 1 1 d .
C8 C 0.92413(8) 0.66935(19) 0.63759(12) 0.0183(3) Uani 1 1 d .
H8 H 0.9369 0.6973 0.5705 0.022 Uiso 1 1 calc R
C9 C 0.98375(9) 0.7066(2) 0.74424(13) 0.0216(3) Uani 1 1 d .
H9 H 1.0368 0.7604 0.7497 0.026 Uiso 1 1 calc R
C10 C 0.96595(9) 0.6656(2) 0.84265(12) 0.0228(3) Uani 1 1 d .
H10 H 1.0066 0.6917 0.9154 0.027 Uiso 1 1 calc R
C11 C 0.88861(10) 0.5863(2) 0.83475(12) 0.0220(3) Uani 1 1 d .
H11 H 0.8765 0.5572 0.9021 0.026 Uiso 1 1 calc R
C12 C 0.82861(9) 0.5493(2) 0.72757(12) 0.0190(3) Uani 1 1 d .
H12 H 0.7757 0.4952 0.7224 0.023 Uiso 1 1 calc R

loop_
_atom_site_aniso_label
_atom_site_aniso_U_11
_atom_site_aniso_U_22
_atom_site_aniso_U_33
_atom_site_aniso_U_23
_atom_site_aniso_U_13
_atom_site_aniso_U_12
Ti1 0.01260(12) 0.01101(11) 0.01488(11) 0.00020(7) 0.00413(8) -0.00063(7)
P1 0.01724(17) 0.01778(16) 0.01880(16) -0.00025(12) 0.00805(12) -0.00284(12)
Cl1 0.02122(16) 0.01805(15) 0.01997(15) -0.00461(11) 0.00798(12) -0.00508(11)
Cl2 0.01915(16) 0.01690(15) 0.02467(16) 0.00113(11) 0.01165(12) 0.00052(11)
Cl3 0.01614(15) 0.01720(15) 0.02368(15) 0.00475(11) 0.00106(11) 0.00033(11)
C1 0.0150(6) 0.0121(5) 0.0170(5) 0.0005(4) 0.0043(4) -0.0029(4)
C2 0.0158(6) 0.0106(5) 0.0189(6) 0.0006(4) 0.0040(4) -0.0016(4)
C3 0.0169(6) 0.0111(5) 0.0186(6) 0.0031(4) 0.0014(5) -0.0018(4)
C4 0.0233(7) 0.0154(6) 0.0162(6) 0.0020(4) 0.0046(5) -0.0042(5)
C5 0.0190(7) 0.0180(6) 0.0262(7) 0.0041(5) -0.0020(5) -0.0009(5)
C6 0.0166(6) 0.0153(6) 0.0255(6) -0.0035(5) 0.0059(5) 0.0009(5)
C7 0.0139(6) 0.0121(5) 0.0181(5) -0.0004(4) 0.0027(4) -0.0008(4)
C8 0.0157(6) 0.0158(6) 0.0217(6) 0.0037(5) 0.0040(5) -0.0022(5)
C9 0.0148(6) 0.0178(6) 0.0277(7) 0.0016(5) 0.0012(5) -0.0029(5)
C10 0.0206(7) 0.0206(7) 0.0214(6) -0.0044(5) -0.0005(5) -0.0007(5)
C11 0.0234(7) 0.0238(7) 0.0183(6) -0.0035(5) 0.0064(5) -0.0004(5)
C12 0.0165(6) 0.0199(6) 0.0212(6) -0.0032(5) 0.0069(5) -0.0026(5)

loop_
_atom_type_symbol
_atom_type_description
_atom_type_scat_dispersion_real
_atom_type_scat_dispersion_imag
_atom_type_scat_source
C C 0.0033 0.0016 'International Tables Vol C Tables 4.2.6.8 and 6.1.1.4'
H H 0.0000 0.0000 'International Tables Vol C Tables 4.2.6.8 and 6.1.1.4'
P P 0.1023 0.0942 'International Tables Vol C Tables 4.2.6.8 and 6.1.1.4'
Cl Cl 0.1484 0.1585 'International Tables Vol C Tables 4.2.6.8 and 6.1.1.4'
Ti Ti 0.2776 0.4457 'International Tables Vol C Tables 4.2.6.8 and 6.1.1.4'

loop_
_geom_angle_atom_site_label_1
_geom_angle_atom_site_label_2
_geom_angle_atom_site_label_3
_geom_angle
Cl1 Ti1 Cl3 102.756(16)
Cl1 Ti1 Cl2 100.312(15)
Cl3 Ti1 Cl2 102.821(16)
Cl1 Ti1 C4 85.63(4)
Cl3 Ti1 C4 132.36(4)
Cl2 Ti1 C4 121.94(4)
Cl1 Ti1 C3 103.48(3)
Cl3 Ti1 C3 148.14(3)
Cl2 Ti1 C3 89.93(4)
C4 Ti1 C3 34.10(5)
Cl1 Ti1 C1 144.08(3)
Cl3 Ti1 C1 90.04(3)
Cl2 Ti1 C1 109.45(3)
C4 Ti1 C1 61.85(5)
C3 Ti1 C1 58.11(4)
Cl1 Ti1 C2 137.86(3)
Cl3 Ti1 C2 117.27(3)
Cl2 Ti1 C2 83.90(3)
C4 Ti1 C2 58.24(5)
C3 Ti1 C2 34.38(4)
C1 Ti1 C2 33.48(4)
Cl1 Ti1 P1 104.055(15)
Cl3 Ti1 P1 91.895(15)
Cl2 Ti1 P1 147.900(15)
C4 Ti1 P1 41.28(4)
C3 Ti1 P1 64.37(4)
C1 Ti1 P1 41.31(3)
C2 Ti1 P1 64.01(3)
C4 P1 C1 89.09(7)
C4 P1 Ti1 62.96(4)
C1 P1 Ti1 65.54(4)
C2 C1 C7 125.53(12)
C2 C1 P1 113.02(10)
C7 C1 P1 121.39(10)
C2 C1 Ti1 73.35(7)
C7 C1 Ti1 123.93(9)
P1 C1 Ti1 73.15(4)
C1 C2 C3 111.53(12)
C1 C2 C6 125.99(12)
C3 C2 C6 122.34(12)
C1 C2 Ti1 73.17(7)
C3 C2 Ti1 70.50(7)
C6 C2 Ti1 126.98(9)
C4 C3 C2 112.12(12)
C4 C3 C5 123.83(13)
C2 C3 C5 124.03(13)
C4 C3 Ti1 71.99(7)
C2 C3 Ti1 75.12(7)
C5 C3 Ti1 121.57(9)
C3 C4 P1 114.17(10)
C3 C4 Ti1 73.92(8)
P1 C4 Ti1 75.76(5)
C8 C7 C12 118.85(12)
C8 C7 C1 119.37(12)
C12 C7 C1 121.79(12)
C9 C8 C7 120.66(13)
C10 C9 C8 120.13(13)
C9 C10 C11 119.95(13)
C10 C11 C12 119.91(14)
C7 C12 C11 120.50(13)

loop_
_geom_bond_atom_site_label_1
_geom_bond_atom_site_label_2
_geom_bond_distance
Ti1 Cl1 2.2230(4)
Ti1 Cl3 2.2244(4)
Ti1 Cl2 2.2497(4)
Ti1 C4 2.3741(13)
Ti1 C3 2.3987(13)
Ti1 C1 2.4571(13)
Ti1 C2 2.4593(13)
Ti1 P1 2.5836(4)
P1 C4 1.7585(15)
P1 C1 1.7821(14)
C1 C2 1.4161(19)
C1 C7 1.4828(18)
C2 C3 1.4369(18)
C2 C6 1.5002(19)
C3 C4 1.399(2)
C3 C5 1.5018(19)
C7 C8 1.3952(19)
C7 C12 1.3959(19)
C8 C9 1.3911(19)
C9 C10 1.387(2)
C10 C11 1.389(2)
C11 C12 1.3978(19)
